data_2209861
loop_
_publ_author_name
'Tiekink, Edward R. T.'
'Wardell, James L.'
'Welte, William B.'

_publ_section_title
Dichloro(<i>N</i>,<i>N</i>'-diethyldithiocarbamato-\k^2^<i>S</i>,<i>S</i>')(4-methylpentan-2-onato-\k^2^<i>C</i>^4^,<i>O</i>)tin(IV)
_journal_coeditor_code HG2061
_journal_issue 8
_journal_name_full 'Acta Crystallographica Section E'
_journal_page_first m1763
_journal_page_last m1765
_journal_paper_doi 10.1107/S160053680602544X
_journal_volume 62
_journal_year 2006
_chemical_formula_iupac '[Sn Cl2 (C5 H10 N S2) (C6 H11 O)]'
_chemical_formula_moiety 'C11 H21 Cl2 N O S2 Sn'
_chemical_formula_sum 'C11 H21 Cl2 N O S2 Sn'
_chemical_formula_weight 437.00
_chemical_name_systematic
;
Dichloro(N,N'-diethyldithiocarbamato-\k^2^S,S)(4-methylpentan-2-onato-
\k^2^C^4^,O)tin(IV)
;
_space_group_IT_number 14
_symmetry_cell_setting monoclinic
_symmetry_space_group_name_Hall '-P 2ybc'
_symmetry_space_group_name_H-M 'P 1 21/c 1'
_atom_sites_solution_hydrogens geom
_atom_sites_solution_primary direct
_atom_sites_solution_secondary difmap
_audit_creation_method SHELXL-97
_cell_angle_alpha 90
_cell_angle_beta 98.999(5)
_cell_angle_gamma 90
_cell_formula_units_Z 4
_cell_length_a 10.487(2)
_cell_length_b 10.870(3)
_cell_length_c 15.319(4)
_cell_measurement_reflns_used 7045
_cell_measurement_temperature 150(2)
_cell_measurement_theta_max 27.6
_cell_measurement_theta_min 1.9
_cell_volume 1724.8(7)
_computing_cell_refinement CrystalClear
_computing_data_collection 'CrystalClear (Rigaku, 2005)'
_computing_data_reduction CrystalClear
_computing_molecular_graphics 'ORTEPII (Johnson, 1976) and DIAMOND (Crystal Impact, 2006)'
_computing_publication_material SHELXL97
_computing_structure_refinement 'SHELXL97 (Sheldrick, 1997)'
_computing_structure_solution 'SIR92 (Altomare <i>et al.</i>,  1994)'
_diffrn_ambient_temperature 150(2)
_diffrn_measured_fraction_theta_full 0.989
_diffrn_measured_fraction_theta_max 0.989
_diffrn_measurement_device_type 'Rigaku AFC12\K/SATURN724'
_diffrn_measurement_method \w
_diffrn_radiation_monochromator graphite
_diffrn_radiation_source 'fine-focus sealed tube'
_diffrn_radiation_type MoK\a
_diffrn_radiation_wavelength 0.71070
_diffrn_reflns_av_R_equivalents 0.028
_diffrn_reflns_av_sigmaI/netI 0.011
_diffrn_reflns_limit_h_max 13
_diffrn_reflns_limit_h_min -13
_diffrn_reflns_limit_k_max 14
_diffrn_reflns_limit_k_min -14
_diffrn_reflns_limit_l_max 19
_diffrn_reflns_limit_l_min -19
_diffrn_reflns_number 41091
_diffrn_reflns_theta_full 27.5
_diffrn_reflns_theta_max 27.5
_diffrn_reflns_theta_min 2.0
_diffrn_standards_decay_% '< 1'
_diffrn_standards_interval_count 0
_diffrn_standards_number 0
_exptl_absorpt_coefficient_mu 2.023
_exptl_absorpt_correction_T_max 1
_exptl_absorpt_correction_T_min 0.665
_exptl_absorpt_correction_type multi-scan
_exptl_absorpt_process_details '(ABSCOR; Higashi, 1995)'
_exptl_crystal_colour colorless
_exptl_crystal_density_diffrn 1.683
_exptl_crystal_density_method 'not measured'
_exptl_crystal_description block
_exptl_crystal_F_000 872
_exptl_crystal_size_max 0.45
_exptl_crystal_size_mid 0.25
_exptl_crystal_size_min 0.25
_refine_diff_density_max 0.49
_refine_diff_density_min -0.50
_refine_ls_extinction_method none
_refine_ls_goodness_of_fit_ref 1.20
_refine_ls_hydrogen_treatment constr
_refine_ls_matrix_type full
_refine_ls_number_parameters 164
_refine_ls_number_reflns 3921
_refine_ls_number_restraints 0
_refine_ls_restrained_S_all 1.20
_refine_ls_R_factor_all 0.021
_refine_ls_R_factor_gt 0.021
_refine_ls_shift/su_max 0.001
_refine_ls_shift/su_mean 0.000
_refine_ls_structure_factor_coef Fsqd
_refine_ls_weighting_details 'calc w=1/[\s^2^(Fo^2^)+(0.0235P)^2^+1.6599P] where P=(Fo^2^+2Fc^2^)/3'
_refine_ls_weighting_scheme calc
_refine_ls_wR_factor_gt 0.057
_refine_ls_wR_factor_ref 0.057
_reflns_number_gt 3902
_reflns_number_total 3921
_reflns_threshold_expression I>2\s(I)
_cod_data_source_file hg2061.cif
_cod_data_source_block I
_cod_original_sg_symbol_H-M 'P 21/c'
_cod_database_code 2209861
_cod_database_fobs_code 2209861

loop_
_symmetry_equiv_pos_as_xyz
'x, y, z'
'-x, y+1/2, -z+1/2'
'-x, -y, -z'
'x, -y-1/2, z-1/2'

loop_
_atom_site_type_symbol
_atom_site_label
_atom_site_fract_x
_atom_site_fract_y
_atom_site_fract_z
_atom_site_U_iso_or_equiv
_atom_site_adp_type
_atom_site_calc_flag
_atom_site_refinement_flags
_atom_site_occupancy
Sn Sn 0.736566(11) 0.248838(10) 0.099495(8) 0.01647(5) Uani d . 1
Cl Cl1 0.58613(5) 0.08957(5) 0.13318(4) 0.03191(12) Uani d . 1
Cl Cl2 0.64278(5) 0.41793(5) 0.16971(3) 0.02523(10) Uani d . 1
S S1 0.88688(4) 0.17408(5) 0.22915(3) 0.02237(10) Uani d . 1
S S2 0.96063(4) 0.36452(5) 0.10865(3) 0.02245(10) Uani d . 1
O O1 0.84561(15) 0.10094(14) 0.02090(10) 0.0286(3) Uani d . 1
N N1 1.11944(15) 0.27642(16) 0.24891(12) 0.0207(3) Uani d . 1
C C1 1.00388(18) 0.27368(18) 0.20052(13) 0.0184(3) Uani d . 1
C C2 1.15554(19) 0.1957(2) 0.32610(14) 0.0279(4) Uani d . 1
H H2A 1.2477 0.1729 0.3304 0.033 Uiso calc R 1
H H2B 1.1039 0.1192 0.3176 0.033 Uiso calc R 1
C C3 1.1341(3) 0.2564(3) 0.41155(19) 0.0529(8) Uani d . 1
H H3A 1.1593 0.1995 0.4609 0.079 Uiso calc R 1
H H3B 1.0426 0.2776 0.4081 0.079 Uiso calc R 1
H H3C 1.1864 0.3313 0.4209 0.079 Uiso calc R 1
C C4 1.22145(19) 0.36103(19) 0.22932(16) 0.0292(4) Uani d . 1
H H4A 1.2700 0.3925 0.2855 0.035 Uiso calc R 1
H H4B 1.1810 0.4322 0.1953 0.035 Uiso calc R 1
C C5 1.3144(2) 0.2988(3) 0.1769(2) 0.0417(6) Uani d . 1
H H5A 1.3810 0.3575 0.1661 0.063 Uiso calc R 1
H H5B 1.2672 0.2700 0.1204 0.063 Uiso calc R 1
H H5C 1.3550 0.2285 0.2105 0.063 Uiso calc R 1
C C6 0.65122(19) 0.27857(19) -0.03823(13) 0.0211(4) Uani d . 1
C C7 0.6708(2) 0.1606(2) -0.08867(14) 0.0284(4) Uani d . 1
H H7A 0.5961 0.1058 -0.0862 0.034 Uiso calc R 1
H H7B 0.6709 0.1820 -0.1515 0.034 Uiso calc R 1
C C8 0.7921(2) 0.09044(19) -0.05585(14) 0.0253(4) Uani d . 1
C C9 0.5073(2) 0.3051(2) -0.04315(15) 0.0322(5) Uani d . 1
H H9A 0.4957 0.3802 -0.0099 0.048 Uiso calc R 1
H H9B 0.4658 0.2359 -0.0176 0.048 Uiso calc R 1
H H9C 0.4680 0.3160 -0.1050 0.048 Uiso calc R 1
C C10 0.7199(2) 0.3876(2) -0.07328(15) 0.0316(5) Uani d . 1
H H10A 0.7069 0.4613 -0.0389 0.047 Uiso calc R 1
H H10B 0.6843 0.4015 -0.1355 0.047 Uiso calc R 1
H H10C 0.8124 0.3699 -0.0679 0.047 Uiso calc R 1
C C11 0.8439(3) 0.0052(2) -0.11809(17) 0.0409(6) Uani d . 1
H H11A 0.9129 -0.0450 -0.0854 0.061 Uiso calc R 1
H H11B 0.8782 0.0531 -0.1634 0.061 Uiso calc R 1
H H11C 0.7744 -0.0485 -0.1464 0.061 Uiso calc R 1

loop_
_atom_site_aniso_label
_atom_site_aniso_U_11
_atom_site_aniso_U_22
_atom_site_aniso_U_33
_atom_site_aniso_U_12
_atom_site_aniso_U_13
_atom_site_aniso_U_23
Sn 0.01336(8) 0.01800(8) 0.01729(8) -0.00055(4) 0.00003(5) 0.00184(4)
Cl1 0.0206(2) 0.0277(3) 0.0453(3) -0.00735(18) -0.0016(2) 0.0120(2)
Cl2 0.0226(2) 0.0260(2) 0.0274(2) 0.00211(17) 0.00485(17) -0.00289(18)
S1 0.0156(2) 0.0283(2) 0.0220(2) -0.00361(17) -0.00075(16) 0.00752(18)
S2 0.0179(2) 0.0243(2) 0.0247(2) -0.00343(17) 0.00220(17) 0.00558(18)
O1 0.0276(7) 0.0289(8) 0.0268(7) 0.0084(6) -0.0041(6) -0.0050(6)
N1 0.0136(7) 0.0215(7) 0.0260(8) -0.0004(6) -0.0003(6) -0.0014(7)
C1 0.0166(8) 0.0190(8) 0.0198(9) 0.0003(7) 0.0030(7) -0.0031(7)
C2 0.0189(9) 0.0318(11) 0.0300(10) 0.0029(8) -0.0053(7) 0.0040(9)
C3 0.0525(18) 0.079(2) 0.0255(13) 0.0104(14) 0.0003(12) -0.0017(12)
C4 0.0162(9) 0.0221(10) 0.0472(13) -0.0040(7) -0.0014(8) 0.0000(9)
C5 0.0225(11) 0.0420(14) 0.0635(17) -0.0016(10) 0.0158(11) 0.0065(13)
C6 0.0203(9) 0.0241(9) 0.0174(9) 0.0036(7) -0.0020(7) 0.0024(7)
C7 0.0281(10) 0.0286(11) 0.0252(10) 0.0030(8) -0.0060(8) -0.0059(8)
C8 0.0270(10) 0.0206(9) 0.0269(10) -0.0002(8) -0.0001(8) -0.0035(8)
C9 0.0209(10) 0.0421(13) 0.0306(11) 0.0081(9) -0.0045(8) 0.0029(10)
C10 0.0384(12) 0.0300(11) 0.0256(10) -0.0012(9) 0.0026(9) 0.0082(8)
C11 0.0472(14) 0.0372(13) 0.0349(12) 0.0164(11) -0.0043(10) -0.0142(10)

loop_
_atom_type_symbol
_atom_type_description
_atom_type_scat_dispersion_real
_atom_type_scat_dispersion_imag
_atom_type_scat_source
H H 0.0000 0.0000 'International Tables Vol C Tables 4.2.6.8 and 6.1.1.4'
N N 0.0061 0.0033 'International Tables Vol C Tables 4.2.6.8 and 6.1.1.4'
O O 0.0106 0.0060 'International Tables Vol C Tables 4.2.6.8 and 6.1.1.4'
S S 0.1246 0.1234 'International Tables Vol C Tables 4.2.6.8 and 6.1.1.4'
Sn Sn -0.6537 1.4246 'International Tables Vol C Tables 4.2.6.8 and 6.1.1.4'
Cl Cl 0.1484 0.1585 'International Tables Vol C Tables 4.2.6.8 and 6.1.1.4'
C C 0.0033 0.0016 'International Tables Vol C Tables 4.2.6.8 and 6.1.1.4'

loop_
_geom_angle_atom_site_label_1
_geom_angle_atom_site_label_2
_geom_angle_atom_site_label_3
_geom_angle
_geom_angle_publ_flag
Cl1 Sn Cl2 97.09(3) y
Cl1 Sn S1 87.09(2) y
Cl1 Sn S2 156.763(17) y
Cl1 Sn O1 90.31(5) y
Cl1 Sn C6 97.35(6) y
Cl2 Sn S1 98.35(2) y
Cl2 Sn S2 91.99(2) y
Cl2 Sn O1 172.42(4) y
Cl2 Sn C6 100.59(6) y
S1 Sn S2 70.408(19) y
S1 Sn O1 83.63(4) y
S1 Sn C6 159.83(5) y
S2 Sn C6 101.95(6) y
S2 Sn O1 81.74(4) y
O1 Sn C6 76.71(7) y
Sn S1 C1 88.80(7) y
Sn S2 C1 83.63(7) y
Sn O1 C8 111.12(13) y
C1 N1 C2 122.41(17) y
C1 N1 C4 122.08(18) y
C2 N1 C4 115.51(16) y
S2 C1 S1 117.15(11) y
S1 C1 N1 119.59(15) y
S2 C1 N1 123.26(15) y
N1 C2 C3 112.3(2) ?
N1 C2 H2A 109.1 ?
C3 C2 H2A 109.1 ?
N1 C2 H2B 109.1 ?
C3 C2 H2B 109.1 ?
H2A C2 H2B 107.9 ?
C2 C3 H3A 109.5 ?
C2 C3 H3B 109.5 ?
H3A C3 H3B 109.5 ?
C2 C3 H3C 109.5 ?
H3A C3 H3C 109.5 ?
H3B C3 H3C 109.5 ?
N1 C4 C5 112.07(18) ?
N1 C4 H4A 109.2 ?
C5 C4 H4A 109.2 ?
N1 C4 H4B 109.2 ?
C5 C4 H4B 109.2 ?
H4A C4 H4B 107.9 ?
C4 C5 H5A 109.5 ?
C4 C5 H5B 109.5 ?
H5A C5 H5B 109.5 ?
C4 C5 H5C 109.5 ?
H5A C5 H5C 109.5 ?
H5B C5 H5C 109.5 ?
C7 C6 C9 110.09(18) ?
C7 C6 C10 111.43(18) ?
C9 C6 C10 110.68(18) ?
C7 C6 Sn 107.30(13) ?
C9 C6 Sn 109.17(14) ?
C10 C6 Sn 108.06(13) ?
C8 C7 C6 115.55(17) ?
C8 C7 H7A 108.4 ?
C6 C7 H7A 108.4 ?
C8 C7 H7B 108.4 ?
C6 C7 H7B 108.4 ?
H7A C7 H7B 107.5 ?
O1 C8 C11 120.8(2) ?
O1 C8 C7 120.71(19) ?
C11 C8 C7 118.42(19) ?
C6 C9 H9A 109.5 ?
C6 C9 H9B 109.5 ?
H9A C9 H9B 109.5 ?
C6 C9 H9C 109.5 ?
H9A C9 H9C 109.5 ?
H9B C9 H9C 109.5 ?
C6 C10 H10A 109.5 ?
C6 C10 H10B 109.5 ?
H10A C10 H10B 109.5 ?
C6 C10 H10C 109.5 ?
H10A C10 H10C 109.5 ?
H10B C10 H10C 109.5 ?
C8 C11 H11A 109.5 ?
C8 C11 H11B 109.5 ?
H11A C11 H11B 109.5 ?
C8 C11 H11C 109.5 ?
H11A C11 H11C 109.5 ?
H11B C11 H11C 109.5 ?

loop_
_geom_bond_atom_site_label_1
_geom_bond_atom_site_label_2
_geom_bond_distance
_geom_bond_publ_flag
Sn Cl1 2.4509(6) y
Sn Cl2 2.4153(6) y
Sn S1 2.4720(6) y
Sn S2 2.6493(7) y
Sn C6 2.1832(19) y
Sn O1 2.4026(15) y
S1 C1 1.743(2) y
S2 C1 1.721(2) y
O1 C8 1.226(3) y
N1 C1 1.318(2) y
N1 C2 1.474(3) ?
N1 C4 1.477(3) ?
C2 C3 1.514(4) ?
C2 H2A 0.9900 ?
C2 H2B 0.9900 ?
C3 H3A 0.9800 ?
C3 H3B 0.9800 ?
C3 H3C 0.9800 ?
C4 C5 1.515(3) ?
C4 H4A 0.9900 ?
C4 H4B 0.9900 ?
C5 H5A 0.9800 ?
C5 H5B 0.9800 ?
C5 H5C 0.9800 ?
C6 C7 1.527(3) ?
C6 C9 1.527(3) ?
C6 C10 1.527(3) ?
C7 C8 1.501(3) ?
C7 H7A 0.9900 ?
C7 H7B 0.9900 ?
C8 C11 1.492(3) ?
C9 H9A 0.9800 ?
C9 H9B 0.9800 ?
C9 H9C 0.9800 ?
C10 H10A 0.9800 ?
C10 H10B 0.9800 ?
C10 H10C 0.9800 ?
C11 H11A 0.9800 ?
C11 H11B 0.9800 ?
C11 H11C 0.9800 ?
